data_7150119
loop_
_publ_author_name
'J\'onsson, Stef\'an'
'Arribas, Carlos Solano'
'Wendt, Ola F.'
'Siegel, Jay S.'
'W\"arnmark, Kenneth'

_publ_section_title
;
 Synthesis of 2-pyridone-fused 2,2'-bipyridine derivatives. An
 unexpectedly complex solid state structure of
 3,6-dimethyl-9H-4,5,9-triazaphenanthren-10-one.
;
_journal_issue 6
_journal_name_full 'Organic &amp; biomolecular chemistry'
_journal_page_first 996
_journal_page_last 1001
_journal_paper_doi 10.1039/b417485b
_journal_volume 3
_journal_year 2005
_chemical_formula_sum 'C13 H9.43 N3 O'
_chemical_formula_weight 223.66
_chemical_name_systematic
;
?
;
_space_group_IT_number 2
_symmetry_cell_setting triclinic
_symmetry_space_group_name_Hall '-P 1'
_symmetry_space_group_name_H-M 'P -1'
_atom_sites_solution_hydrogens geom
_atom_sites_solution_primary direct
_atom_sites_solution_secondary difmap
_audit_creation_method SHELXL-97
_cell_angle_alpha 72.17(3)
_cell_angle_beta 80.39(3)
_cell_angle_gamma 86.90(3)
_cell_formula_units_Z 7
_cell_length_a 10.057(2)
_cell_length_b 13.722(3)
_cell_length_c 15.423(3)
_cell_measurement_reflns_used 4360
_cell_measurement_temperature 293(2)
_cell_measurement_theta_max 26.378
_cell_measurement_theta_min 2.298
_cell_volume 1997.7(8)
_computing_cell_refinement 'Bruker SAINT'
_computing_data_collection 'Bruker SMART'
_computing_data_reduction 'Bruker SAINT'
_computing_molecular_graphics 'Diamond (Brandenburg)'
_computing_publication_material 'SHELXL-97 (Sheldrick, 1997)'
_computing_structure_refinement 'SHELXL-97 (Sheldrick, 1997)'
_computing_structure_solution 'SHELXS-97 (Sheldrick, 1990)'
_diffrn_ambient_temperature 293(2)
_diffrn_detector_area_resol_mean 512
_diffrn_measured_fraction_theta_full 0.883
_diffrn_measured_fraction_theta_max 0.883
_diffrn_measurement_device_type 'Bruker SMART CCD'
_diffrn_measurement_method '\w scans'
_diffrn_radiation_monochromator graphite
_diffrn_radiation_source 'rotating anode'
_diffrn_radiation_type MoK\a
_diffrn_radiation_wavelength 0.71073
_diffrn_reflns_av_R_equivalents 0.0440
_diffrn_reflns_av_sigmaI/netI 0.0807
_diffrn_reflns_limit_h_max 14
_diffrn_reflns_limit_h_min -14
_diffrn_reflns_limit_k_max 19
_diffrn_reflns_limit_k_min -15
_diffrn_reflns_limit_l_max 21
_diffrn_reflns_limit_l_min -21
_diffrn_reflns_number 21513
_diffrn_reflns_theta_full 31.17
_diffrn_reflns_theta_max 31.17
_diffrn_reflns_theta_min 1.40
_exptl_absorpt_coefficient_mu 0.086
_exptl_absorpt_correction_type none
_exptl_crystal_colour colourless
_exptl_crystal_density_diffrn 1.301
_exptl_crystal_density_method 'not measured'
_exptl_crystal_description plate
_exptl_crystal_F_000 815
_exptl_crystal_size_max 1.02
_exptl_crystal_size_mid 0.58
_exptl_crystal_size_min 0.13
_refine_diff_density_max 0.847
_refine_diff_density_min -0.459
_refine_diff_density_rms 0.082
_refine_ls_extinction_method none
_refine_ls_goodness_of_fit_ref 1.149
_refine_ls_hydrogen_treatment mixed
_refine_ls_matrix_type full
_refine_ls_number_parameters 490
_refine_ls_number_reflns 11415
_refine_ls_number_restraints 19
_refine_ls_restrained_S_all 1.161
_refine_ls_R_factor_all 0.2038
_refine_ls_R_factor_gt 0.0977
_refine_ls_shift/su_max 0.001
_refine_ls_shift/su_mean 0.000
_refine_ls_structure_factor_coef Fsqd
_refine_ls_weighting_details 'calc w=1/[\s^2^(Fo^2^)+(0.1500P)^2^+0.0000P] where P=(Fo^2^+2Fc^2^)/3'
_refine_ls_weighting_scheme calc
_refine_ls_wR_factor_gt 0.2830
_refine_ls_wR_factor_ref 0.3289
_reflns_number_gt 4583
_reflns_number_total 11415
_reflns_threshold_expression >2sigma(I)
_cod_data_source_file b417485b.txt
_cod_data_source_block sad2
_cod_original_cell_volume 1997.7(7)
_cod_original_sg_symbol_H-M P-1
_cod_database_code 7150119

loop_
_symmetry_equiv_pos_as_xyz
'x, y, z'
'-x, -y, -z'

loop_
_atom_site_label
_atom_site_type_symbol
_atom_site_fract_x
_atom_site_fract_y
_atom_site_fract_z
_atom_site_U_iso_or_equiv
_atom_site_adp_type
_atom_site_occupancy
_atom_site_symmetry_multiplicity
_atom_site_calc_flag
_atom_site_refinement_flags
_atom_site_disorder_assembly
_atom_site_disorder_group
N5B N 0.7940(2) 0.56909(18) 0.22733(16) 0.0466(6) Uani 1 1 d . . .
N4B N 0.5778(2) 0.60479(19) 0.34954(17) 0.0518(6) Uani 1 1 d . . .
N4A N 0.3281(2) 0.58063(19) 0.02912(16) 0.0502(6) Uani 1 1 d . . .
C13B C 0.8129(3) 0.6297(2) 0.27890(19) 0.0426(7) Uani 1 1 d . . .
C14B C 0.9378(3) 0.6739(2) 0.2727(2) 0.0497(7) Uani 1 1 d . . .
C12A C 0.3834(3) 0.5144(2) 0.09826(19) 0.0452(7) Uani 1 1 d . . .
C12B C 0.6994(3) 0.6456(2) 0.3453(2) 0.0464(7) Uani 1 1 d . . .
C13A C 0.3505(3) 0.4056(2) 0.12769(19) 0.0459(7) Uani 1 1 d . . .
N4C N 0.7666(3) 0.9327(2) 0.48591(19) 0.0566(7) Uani 1 1 d . . .
N10B N 0.8462(3) 0.7448(2) 0.39492(19) 0.0609(7) Uani 1 1 d . . .
H10B H 0.8545 0.7805 0.4308 0.073 Uiso 1 1 calc R . .
N10A N 0.5297(3) 0.4778(2) 0.21515(19) 0.0641(8) Uani 1 1 d . . .
H10A H 0.5820 0.5019 0.2423 0.077 Uiso 1 1 calc R . .
C11B C 0.7208(3) 0.7017(2) 0.4034(2) 0.0497(7) Uani 1 1 d . . .
C12C C 0.8365(3) 0.9380(2) 0.5526(2) 0.0493(7) Uani 1 1 d . . .
N5A N 0.2602(3) 0.3733(2) 0.08578(17) 0.0566(7) Uani 1 1 d . . .
C9B C 0.9558(3) 0.7348(2) 0.3344(2) 0.0584(8) Uani 1 1 d . . .
N5C N 0.9204(3) 0.7673(2) 0.56878(18) 0.0570(7) Uani 1 1 d . . .
C11A C 0.4738(3) 0.5469(2) 0.1445(2) 0.0512(8) Uani 1 1 d . . .
C6B C 0.8997(3) 0.5518(2) 0.16812(19) 0.0512(7) Uani 1 1 d . . .
O1B O 1.0688(2) 0.77213(19) 0.3313(2) 0.0816(8) Uani 1 1 d . . .
C14A C 0.4110(3) 0.3379(2) 0.1993(2) 0.0531(8) Uani 1 1 d . . .
C1B C 0.6146(4) 0.7105(3) 0.4716(2) 0.0659(9) Uani 1 1 d . . .
H1B H 0.6264 0.7448 0.5133 0.079 Uiso 1 1 calc R . .
N10C N 0.9098(3) 1.0307(2) 0.6471(2) 0.0694(8) Uani 1 1 d . . .
H10C H 0.9047 1.0857 0.6632 0.083 Uiso 1 1 calc R . .
C7B C 1.0257(3) 0.5950(3) 0.1580(2) 0.0650(9) Uani 1 1 d . . .
H7B H 1.0964 0.5824 0.1155 0.078 Uiso 1 1 calc R . .
C13C C 0.9192(3) 0.8531(2) 0.5938(2) 0.0516(8) Uani 1 1 d . . .
C1A C 0.5057(3) 0.6504(3) 0.1170(3) 0.0671(10) Uani 1 1 d . . .
H1A H 0.5645 0.6744 0.1463 0.081 Uiso 1 1 calc R . .
C11C C 0.8352(3) 1.0270(3) 0.5804(2) 0.0578(8) Uani 1 1 d . . .
C3A C 0.3595(3) 0.6790(2) 0.0036(2) 0.0543(8) Uani 1 1 d . . .
O1A O 0.5660(3) 0.3171(2) 0.30609(19) 0.0874(8) Uani 1 1 d . . .
C8B C 1.0462(3) 0.6557(3) 0.2101(2) 0.0620(9) Uani 1 1 d . . .
H8B H 1.1303 0.6843 0.2039 0.074 Uiso 1 1 calc R . .
C3B C 0.4752(3) 0.6165(3) 0.4127(2) 0.0609(9) Uani 1 1 d . . .
C14C C 0.9955(4) 0.8617(3) 0.6606(2) 0.0624(9) Uani 1 1 d . . .
O1C O 1.0568(3) 0.9631(2) 0.7476(2) 0.1074(10) Uani 1 1 d . . .
C7A C 0.2944(4) 0.2028(3) 0.1816(3) 0.0741(10) Uani 1 1 d . . .
H7A H 0.2740 0.1336 0.1980 0.089 Uiso 1 1 calc R . .
C2A C 0.4495(4) 0.7166(3) 0.0462(3) 0.0660(9) Uani 1 1 d . . .
H2A H 0.4708 0.7858 0.0265 0.079 Uiso 1 1 calc R . .
C6A C 0.2351(4) 0.2731(3) 0.1121(3) 0.0666(9) Uani 1 1 d . . .
C1C C 0.7564(4) 1.1098(3) 0.5406(3) 0.0698(10) Uani 1 1 d . . .
H1C H 0.7513 1.1688 0.5587 0.084 Uiso 1 1 calc R . .
C9A C 0.5088(3) 0.3755(3) 0.2450(2) 0.0617(9) Uani 1 1 d . . .
C16B C 0.8755(4) 0.4819(3) 0.1128(2) 0.0667(9) Uani 1 1 d . . .
H16A H 0.8050 0.4344 0.1472 0.100 Uiso 1 1 calc R . .
H16B H 0.9568 0.4450 0.1009 0.100 Uiso 1 1 calc R . .
H16C H 0.8493 0.5221 0.0554 0.100 Uiso 1 1 calc R . .
C2B C 0.4936(4) 0.6679(3) 0.4761(3) 0.0677(9) Uani 1 1 d . . .
H2B H 0.4222 0.6727 0.5215 0.081 Uiso 1 1 calc R . .
C3C C 0.6933(3) 1.0131(3) 0.4469(3) 0.0638(9) Uani 1 1 d . . .
C9C C 0.9910(4) 0.9536(3) 0.6892(2) 0.0704(10) Uani 1 1 d . . .
C8A C 0.3809(4) 0.2348(3) 0.2250(2) 0.0676(9) Uani 1 1 d . . .
H8A H 0.4199 0.1883 0.2717 0.081 Uiso 1 1 calc R . .
C15A C 0.2918(4) 0.7500(3) -0.0719(3) 0.0760(10) Uani 1 1 d . . .
H15A H 0.3191 0.7325 -0.1280 0.114 Uiso 1 1 calc R . .
H15B H 0.3174 0.8193 -0.0813 0.114 Uiso 1 1 calc R . .
H15C H 0.1957 0.7435 -0.0546 0.114 Uiso 1 1 calc R . .
C6C C 0.9990(4) 0.6882(3) 0.6055(2) 0.0689(10) Uani 1 1 d . . .
C8C C 1.0804(4) 0.7797(3) 0.6960(3) 0.0826(12) Uani 1 1 d . . .
H8C H 1.1338 0.7833 0.7387 0.099 Uiso 1 1 calc R . .
C15B C 0.3409(3) 0.5729(3) 0.4126(3) 0.0798(11) Uani 1 1 d . . .
H15D H 0.3545 0.5209 0.3822 0.120 Uiso 1 1 calc R . .
H15E H 0.2854 0.6265 0.3804 0.120 Uiso 1 1 calc R . .
H15F H 0.2971 0.5437 0.4750 0.120 Uiso 1 1 calc R . .
C15C C 0.6232(4) 1.0047(3) 0.3707(3) 0.0855(12) Uani 1 1 d . . .
H15G H 0.6017 0.9343 0.3809 0.128 Uiso 1 1 calc R . .
H15H H 0.6813 1.0299 0.3126 0.128 Uiso 1 1 calc R . .
H15I H 0.5416 1.0445 0.3698 0.128 Uiso 1 1 calc R . .
C2C C 0.6864(4) 1.1021(3) 0.4736(3) 0.0769(11) Uani 1 1 d . . .
H2C H 0.6337 1.1569 0.4457 0.092 Uiso 1 1 calc R . .
C7C C 1.0843(4) 0.6942(3) 0.6673(3) 0.0823(12) Uani 1 1 d . . .
H7C H 1.1428 0.6406 0.6885 0.099 Uiso 1 1 calc R . .
C16C C 0.9949(5) 0.5948(3) 0.5760(3) 0.0958(14) Uani 1 1 d . . .
H16D H 1.0035 0.6140 0.5100 0.144 Uiso 1 1 calc R . .
H16E H 0.9106 0.5601 0.6031 0.144 Uiso 1 1 calc R . .
H16F H 1.0678 0.5499 0.5959 0.144 Uiso 1 1 calc R . .
C16A C 0.1370(5) 0.2396(3) 0.0610(3) 0.1000(15) Uani 1 1 d . . .
H16G H 0.1020 0.2990 0.0194 0.150 Uiso 1 1 calc R . .
H16H H 0.0640 0.2021 0.1047 0.150 Uiso 1 1 calc R . .
H16I H 0.1834 0.1968 0.0266 0.150 Uiso 1 1 calc R . .
C12D C 0.3943(7) 0.9793(6) 0.0481(5) 0.269(11) Uiso 0.481(3) 1 d PGU A -1
C11D C 0.2878(7) 0.9286(6) 0.1148(6) 0.176(6) Uiso 0.481(3) 1 d PGU A -1
C1D C 0.1571(7) 0.9342(7) 0.0947(7) 0.182(7) Uiso 0.481(3) 1 d PGU A -1
C2D C 0.1336(8) 0.9905(8) 0.0073(8) 0.55(3) Uiso 0.481(3) 1 d PGU A -1
C3D C 0.2417(10) 1.0404(10) -0.0558(7) 0.64(3) Uiso 0.481(3) 1 d PGU A -1
N4D N 0.3689(9) 1.0344(9) -0.0364(6) 0.61(3) Uiso 0.481(3) 1 d PGU A -1
C7D C 0.7860(7) 0.9497(9) 0.1119(7) 0.194(7) Uiso 0.481(3) 1 d PGU A -1
C6D C 0.7586(8) 1.0036(10) 0.0250(7) 0.264(11) Uiso 0.481(3) 1 d PGU A -1
N5D N 0.6317(8) 1.0138(9) 0.0043(6) 0.385(15) Uiso 0.481(3) 1 d PGU A -1
C13D C 0.5252(7) 0.9701(6) 0.0691(5) 0.182(6) Uiso 0.481(3) 1 d PGU A -1
C14D C 0.5483(7) 0.9145(5) 0.1576(5) 0.149(5) Uiso 0.481(3) 1 d PGU A -1
C8D C 0.6791(8) 0.9044(6) 0.1791(6) 0.147(5) Uiso 0.481(3) 1 d PGU A -1
N10D N 0.3108(8) 0.8712(6) 0.2029(5) 0.229(7) Uiso 0.481(3) 1 d PGU A -1
C9D C 0.4349(8) 0.8653(6) 0.2293(5) 0.147(5) Uiso 0.481(3) 1 d PGU A -1
O1D O 0.4508(11) 0.8222(8) 0.3089(5) 0.483(18) Uiso 0.481(3) 1 d PGU A -1
C15D C 0.2242(13) 1.1023(13) -0.1513(8) 0.212(8) Uiso 0.481(3) 1 d PGU A -1
C16D C 0.8702(9) 1.0548(14) -0.0502(8) 0.41(2) Uiso 0.481(3) 1 d PGU A -1

loop_
_atom_site_aniso_label
_atom_site_aniso_U_11
_atom_site_aniso_U_22
_atom_site_aniso_U_33
_atom_site_aniso_U_23
_atom_site_aniso_U_13
_atom_site_aniso_U_12
N5B 0.0469(14) 0.0528(15) 0.0459(13) -0.0212(11) -0.0102(11) -0.0040(11)
N4B 0.0438(14) 0.0579(16) 0.0607(16) -0.0274(12) -0.0088(12) -0.0021(12)
N4A 0.0469(14) 0.0556(16) 0.0508(14) -0.0185(12) -0.0094(12) -0.0044(12)
C13B 0.0431(16) 0.0418(16) 0.0484(16) -0.0182(12) -0.0132(13) -0.0011(12)
C14B 0.0482(17) 0.0469(17) 0.0590(18) -0.0201(14) -0.0117(15) -0.0075(13)
C12A 0.0378(15) 0.0541(18) 0.0475(16) -0.0213(14) -0.0047(13) -0.0046(13)
C12B 0.0462(17) 0.0452(16) 0.0529(17) -0.0216(13) -0.0075(14) -0.0045(13)
C13A 0.0379(15) 0.0567(19) 0.0449(16) -0.0182(13) -0.0038(12) -0.0078(13)
N4C 0.0519(15) 0.0540(16) 0.0692(17) -0.0242(13) -0.0133(13) -0.0008(13)
N10B 0.0646(18) 0.0618(17) 0.0738(18) -0.0410(14) -0.0182(15) -0.0080(14)
N10A 0.0641(17) 0.068(2) 0.0727(18) -0.0281(15) -0.0320(15) -0.0027(14)
C11B 0.0528(18) 0.0452(17) 0.0571(18) -0.0243(14) -0.0074(15) -0.0033(14)
C12C 0.0485(17) 0.0482(17) 0.0554(17) -0.0231(14) -0.0020(14) -0.0102(14)
N5A 0.0579(16) 0.0564(17) 0.0604(16) -0.0203(13) -0.0131(13) -0.0151(13)
C9B 0.055(2) 0.0504(19) 0.081(2) -0.0316(17) -0.0167(18) -0.0075(15)
N5C 0.0652(17) 0.0510(16) 0.0578(16) -0.0192(12) -0.0111(13) -0.0063(13)
C11A 0.0417(16) 0.061(2) 0.0602(19) -0.0300(16) -0.0115(14) -0.0036(14)
C6B 0.0507(18) 0.063(2) 0.0414(16) -0.0173(14) -0.0082(14) -0.0012(15)
O1B 0.0629(15) 0.0777(17) 0.126(2) -0.0562(16) -0.0204(15) -0.0186(13)
C14A 0.0451(17) 0.061(2) 0.0531(18) -0.0161(15) -0.0083(14) -0.0042(15)
C1B 0.076(2) 0.063(2) 0.070(2) -0.0376(18) -0.0085(19) 0.0003(18)
N10C 0.076(2) 0.070(2) 0.0768(19) -0.0452(16) -0.0027(16) -0.0215(16)
C7B 0.0492(19) 0.085(3) 0.063(2) -0.0305(19) 0.0016(16) -0.0061(17)
C13C 0.0532(18) 0.0520(19) 0.0490(17) -0.0160(14) -0.0012(14) -0.0120(15)
C1A 0.062(2) 0.063(2) 0.091(3) -0.0349(19) -0.026(2) -0.0098(17)
C11C 0.0559(19) 0.058(2) 0.065(2) -0.0303(16) 0.0047(16) -0.0169(16)
C3A 0.0514(18) 0.0504(19) 0.0637(19) -0.0225(15) -0.0058(15) -0.0014(15)
O1A 0.0960(19) 0.0873(19) 0.0859(18) -0.0171(14) -0.0530(16) 0.0057(15)
C8B 0.0459(18) 0.069(2) 0.074(2) -0.0265(18) -0.0035(17) -0.0132(16)
C3B 0.052(2) 0.063(2) 0.071(2) -0.0296(17) -0.0046(17) 0.0002(16)
C14C 0.073(2) 0.064(2) 0.0501(18) -0.0138(16) -0.0097(17) -0.0160(18)
O1C 0.141(3) 0.116(2) 0.089(2) -0.0485(17) -0.0431(19) -0.025(2)
C7A 0.074(2) 0.055(2) 0.086(3) -0.0074(19) -0.013(2) -0.0197(18)
C2A 0.066(2) 0.055(2) 0.082(2) -0.0243(18) -0.0137(19) -0.0111(17)
C6A 0.062(2) 0.066(2) 0.075(2) -0.0212(18) -0.0140(18) -0.0187(17)
C1C 0.076(2) 0.051(2) 0.091(3) -0.0364(19) -0.008(2) -0.0018(18)
C9A 0.057(2) 0.074(2) 0.060(2) -0.0247(18) -0.0169(17) 0.0016(17)
C16B 0.076(2) 0.080(2) 0.0553(19) -0.0391(18) -0.0081(17) 0.0028(19)
C2B 0.061(2) 0.069(2) 0.079(2) -0.0385(19) 0.0036(18) 0.0015(18)
C3C 0.055(2) 0.058(2) 0.081(2) -0.0242(18) -0.0139(18) -0.0012(17)
C9C 0.083(3) 0.075(3) 0.061(2) -0.0269(18) -0.012(2) -0.023(2)
C8A 0.062(2) 0.065(2) 0.068(2) -0.0064(17) -0.0133(18) -0.0119(17)
C15A 0.077(2) 0.066(2) 0.083(3) -0.0159(19) -0.021(2) 0.0006(19)
C6C 0.093(3) 0.047(2) 0.063(2) -0.0082(16) -0.019(2) -0.0028(19)
C8C 0.106(3) 0.077(3) 0.065(2) -0.0079(19) -0.038(2) -0.014(2)
C15B 0.049(2) 0.092(3) 0.105(3) -0.047(2) 0.006(2) -0.0095(19)
C15C 0.086(3) 0.083(3) 0.097(3) -0.026(2) -0.046(2) 0.012(2)
C2C 0.066(2) 0.055(2) 0.111(3) -0.031(2) -0.010(2) 0.0053(18)
C7C 0.100(3) 0.062(2) 0.083(3) -0.007(2) -0.043(2) 0.005(2)
C16C 0.127(4) 0.057(2) 0.110(3) -0.025(2) -0.043(3) 0.014(2)
C16A 0.118(4) 0.075(3) 0.124(4) -0.030(2) -0.053(3) -0.036(3)

loop_
_atom_type_symbol
_atom_type_description
_atom_type_scat_dispersion_real
_atom_type_scat_dispersion_imag
_atom_type_scat_source
C C 0.0033 0.0016 'International Tables Vol C Tables 4.2.6.8 and 6.1.1.4'
H H 0.0000 0.0000 'International Tables Vol C Tables 4.2.6.8 and 6.1.1.4'
N N 0.0061 0.0033 'International Tables Vol C Tables 4.2.6.8 and 6.1.1.4'
O O 0.0106 0.0060 'International Tables Vol C Tables 4.2.6.8 and 6.1.1.4'

loop_
_geom_angle_atom_site_label_1
_geom_angle_atom_site_label_2
_geom_angle_atom_site_label_3
_geom_angle
_geom_angle_site_symmetry_1
_geom_angle_site_symmetry_3
_geom_angle_publ_flag
C6B N5B C13B 118.1(2) . . ?
C3B N4B C12B 119.2(2) . . ?
C3A N4A C12A 119.4(2) . . ?
N5B C13B C14B 122.4(3) . . ?
N5B C13B C12B 118.0(2) . . ?
C14B C13B C12B 119.5(2) . . ?
C8B C14B C13B 118.6(3) . . ?
C8B C14B C9B 120.8(3) . . ?
C13B C14B C9B 120.5(3) . . ?
N4A C12A C11A 121.8(3) . . ?
N4A C12A C13A 120.4(2) . . ?
C11A C12A C13A 117.8(3) . . ?
N4B C12B C11B 122.4(3) . . ?
N4B C12B C13B 119.4(2) . . ?
C11B C12B C13B 118.3(3) . . ?
N5A C13A C14A 122.2(3) . . ?
N5A C13A C12A 118.6(3) . . ?
C14A C13A C12A 119.2(2) . . ?
C3C N4C C12C 119.1(3) . . ?
C9B N10B C11B 124.7(2) . . ?
C9B N10B H10B 117.6 . . ?
C11B N10B H10B 117.6 . . ?
C9A N10A C11A 125.4(3) . . ?
C9A N10A H10A 117.3 . . ?
C11A N10A H10A 117.3 . . ?
N10B C11B C12B 120.5(3) . . ?
N10B C11B C1B 121.2(3) . . ?
C12B C11B C1B 118.2(3) . . ?
N4C C12C C11C 121.7(3) . . ?
N4C C12C C13C 120.0(3) . . ?
C11C C12C C13C 118.2(3) . . ?
C6A N5A C13A 117.3(3) . . ?
O1B C9B N10B 122.7(3) . . ?
O1B C9B C14B 121.0(3) . . ?
N10B C9B C14B 116.3(3) . . ?
C6C N5C C13C 119.6(3) . . ?
N10A C11A C1A 120.8(3) . . ?
N10A C11A C12A 121.0(3) . . ?
C1A C11A C12A 118.2(3) . . ?
N5B C6B C7B 122.0(3) . . ?
N5B C6B C16B 116.6(3) . . ?
C7B C6B C16B 121.4(3) . . ?
C8A C14A C13A 118.5(3) . . ?
C8A C14A C9A 120.3(3) . . ?
C13A C14A C9A 121.2(3) . . ?
C2B C1B C11B 118.8(3) . . ?
C2B C1B H1B 120.6 . . ?
C11B C1B H1B 120.6 . . ?
C9C N10C C11C 125.0(3) . . ?
C9C N10C H10C 117.5 . . ?
C11C N10C H10C 117.5 . . ?
C8B C7B C6B 120.4(3) . . ?
C8B C7B H7B 119.8 . . ?
C6B C7B H7B 119.8 . . ?
N5C C13C C14C 121.9(3) . . ?
N5C C13C C12C 119.0(3) . . ?
C14C C13C C12C 119.1(3) . . ?
C2A C1A C11A 119.3(3) . . ?
C2A C1A H1A 120.4 . . ?
C11A C1A H1A 120.4 . . ?
N10C C11C C1C 120.9(3) . . ?
N10C C11C C12C 120.3(3) . . ?
C1C C11C C12C 118.8(3) . . ?
N4A C3A C2A 121.8(3) . . ?
N4A C3A C15A 117.1(3) . . ?
C2A C3A C15A 121.0(3) . . ?
C7B C8B C14B 118.4(3) . . ?
C7B C8B H8B 120.8 . . ?
C14B C8B H8B 120.8 . . ?
N4B C3B C2B 120.6(3) . . ?
N4B C3B C15B 117.2(3) . . ?
C2B C3B C15B 122.2(3) . . ?
C8C C14C C13C 117.7(3) . . ?
C8C C14C C9C 120.6(3) . . ?
C13C C14C C9C 121.7(3) . . ?
C8A C7A C6A 120.3(3) . . ?
C8A C7A H7A 119.8 . . ?
C6A C7A H7A 119.8 . . ?
C1A C2A C3A 119.5(3) . . ?
C1A C2A H2A 120.2 . . ?
C3A C2A H2A 120.2 . . ?
N5A C6A C7A 122.6(3) . . ?
N5A C6A C16A 115.6(3) . . ?
C7A C6A C16A 121.8(3) . . ?
C2C C1C C11C 118.2(3) . . ?
C2C C1C H1C 120.9 . . ?
C11C C1C H1C 120.9 . . ?
O1A C9A N10A 122.4(3) . . ?
O1A C9A C14A 122.3(3) . . ?
N10A C9A C14A 115.3(3) . . ?
C6B C16B H16A 109.5 . . ?
C6B C16B H16B 109.5 . . ?
H16A C16B H16B 109.5 . . ?
C6B C16B H16C 109.5 . . ?
H16A C16B H16C 109.5 . . ?
H16B C16B H16C 109.5 . . ?
C1B C2B C3B 120.7(3) . . ?
C1B C2B H2B 119.6 . . ?
C3B C2B H2B 119.6 . . ?
N4C C3C C2C 121.2(3) . . ?
N4C C3C C15C 116.8(3) . . ?
C2C C3C C15C 121.9(3) . . ?
O1C C9C N10C 121.4(3) . . ?
O1C C9C C14C 123.0(4) . . ?
N10C C9C C14C 115.7(3) . . ?
C7A C8A C14A 119.0(3) . . ?
C7A C8A H8A 120.5 . . ?
C14A C8A H8A 120.5 . . ?
C3A C15A H15A 109.5 . . ?
C3A C15A H15B 109.5 . . ?
H15A C15A H15B 109.5 . . ?
C3A C15A H15C 109.5 . . ?
H15A C15A H15C 109.5 . . ?
H15B C15A H15C 109.5 . . ?
N5C C6C C7C 121.4(3) . . ?
N5C C6C C16C 117.2(3) . . ?
C7C C6C C16C 121.4(4) . . ?
C7C C8C C14C 119.7(3) . . ?
C7C C8C H8C 120.2 . . ?
C14C C8C H8C 120.2 . . ?
C3B C15B H15D 109.5 . . ?
C3B C15B H15E 109.5 . . ?
H15D C15B H15E 109.5 . . ?
C3B C15B H15F 109.5 . . ?
H15D C15B H15F 109.5 . . ?
H15E C15B H15F 109.5 . . ?
C3C C15C H15G 109.5 . . ?
C3C C15C H15H 109.5 . . ?
H15G C15C H15H 109.5 . . ?
C3C C15C H15I 109.5 . . ?
H15G C15C H15I 109.5 . . ?
H15H C15C H15I 109.5 . . ?
C1C C2C C3C 120.9(4) . . ?
C1C C2C H2C 119.5 . . ?
C3C C2C H2C 119.5 . . ?
C8C C7C C6C 119.5(4) . . ?
C8C C7C H7C 120.2 . . ?
C6C C7C H7C 120.2 . . ?
C6C C16C H16D 109.5 . . ?
C6C C16C H16E 109.5 . . ?
H16D C16C H16E 109.5 . . ?
C6C C16C H16F 109.5 . . ?
H16D C16C H16F 109.5 . . ?
H16E C16C H16F 109.5 . . ?
C6A C16A H16G 109.5 . . ?
C6A C16A H16H 109.5 . . ?
H16G C16A H16H 109.5 . . ?
C6A C16A H16I 109.5 . . ?
H16G C16A H16I 109.5 . . ?
H16H C16A H16I 109.5 . . ?
N4D C12D C13D 121.1 . . ?
N4D C12D C11D 119.2 . . ?
C13D C12D C11D 119.7 . . ?
C1D C11D N10D 118.7 . . ?
C1D C11D C12D 120.8 . . ?
N10D C11D C12D 120.5 . . ?
C2D C1D C11D 119.0 . . ?
C3D C2D C1D 118.1 . . ?
N4D C3D C2D 122.9 . . ?
N4D C3D C15D 116.0 . . ?
C2D C3D C15D 121.1 . . ?
C12D N4D C3D 120.1 . . ?
C6D C7D C8D 118.1 . . ?
N5D C6D C7D 122.2 . . ?
N5D C6D C16D 117.3 . . ?
C7D C6D C16D 120.4 . . ?
C6D N5D C13D 120.7 . . ?
N5D C13D C14D 119.0 . . ?
N5D C13D C12D 121.1 . . ?
C14D C13D C12D 119.9 . . ?
C13D C14D C8D 120.3 . . ?
C13D C14D C9D 120.3 . . ?
C8D C14D C9D 119.4 . . ?
C7D C8D C14D 119.7 . . ?
C9D N10D C11D 122.3 . . ?
O1D C9D N10D 121.4 . . ?
O1D C9D C14D 121.6 . . ?
N10D C9D C14D 117.0 . . ?

loop_
_geom_bond_atom_site_label_1
_geom_bond_atom_site_label_2
_geom_bond_distance
_geom_bond_site_symmetry_2
_geom_bond_publ_flag
N5B C6B 1.342(4) . ?
N5B C13B 1.354(3) . ?
N4B C3B 1.335(4) . ?
N4B C12B 1.355(4) . ?
N4A C3A 1.326(4) . ?
N4A C12A 1.350(4) . ?
C13B C14B 1.401(4) . ?
C13B C12B 1.456(4) . ?
C14B C8B 1.396(4) . ?
C14B C9B 1.482(4) . ?
C12A C11A 1.410(4) . ?
C12A C13A 1.460(4) . ?
C12B C11B 1.395(4) . ?
C13A N5A 1.361(3) . ?
C13A C14A 1.410(4) . ?
N4C C3C 1.333(4) . ?
N4C C12C 1.360(4) . ?
N10B C9B 1.351(4) . ?
N10B C11B 1.392(4) . ?
N10B H10B 0.8600 . ?
N10A C9A 1.353(4) . ?
N10A C11A 1.385(4) . ?
N10A H10A 0.8600 . ?
C11B C1B 1.397(4) . ?
C12C C11C 1.411(4) . ?
C12C C13C 1.440(4) . ?
N5A C6A 1.334(4) . ?
C9B O1B 1.259(4) . ?
N5C C6C 1.343(4) . ?
N5C C13C 1.346(4) . ?
C11A C1A 1.390(4) . ?
C6B C7B 1.393(4) . ?
C6B C16B 1.517(4) . ?
C14A C8A 1.383(5) . ?
C14A C9A 1.497(4) . ?
C1B C2B 1.361(5) . ?
C1B H1B 0.9300 . ?
N10C C9C 1.368(5) . ?
N10C C11C 1.384(4) . ?
N10C H10C 0.8600 . ?
C7B C8B 1.365(4) . ?
C7B H7B 0.9300 . ?
C13C C14C 1.418(4) . ?
C1A C2A 1.372(5) . ?
C1A H1A 0.9300 . ?
C11C C1C 1.391(5) . ?
C3A C2A 1.404(4) . ?
C3A C15A 1.506(5) . ?
O1A C9A 1.237(4) . ?
C8B H8B 0.9300 . ?
C3B C2B 1.408(5) . ?
C3B C15B 1.507(4) . ?
C14C C8C 1.403(5) . ?
C14C C9C 1.455(5) . ?
O1C C9C 1.242(4) . ?
C7A C8A 1.347(5) . ?
C7A C6A 1.398(5) . ?
C7A H7A 0.9300 . ?
C2A H2A 0.9300 . ?
C6A C16A 1.529(5) . ?
C1C C2C 1.375(5) . ?
C1C H1C 0.9300 . ?
C16B H16A 0.9600 . ?
C16B H16B 0.9600 . ?
C16B H16C 0.9600 . ?
C2B H2B 0.9300 . ?
C3C C2C 1.399(5) . ?
C3C C15C 1.504(5) . ?
C8A H8A 0.9300 . ?
C15A H15A 0.9600 . ?
C15A H15B 0.9600 . ?
C15A H15C 0.9600 . ?
C6C C7C 1.407(5) . ?
C6C C16C 1.490(5) . ?
C8C C7C 1.372(5) . ?
C8C H8C 0.9300 . ?
C15B H15D 0.9600 . ?
C15B H15E 0.9600 . ?
C15B H15F 0.9600 . ?
C15C H15G 0.9600 . ?
C15C H15H 0.9600 . ?
C15C H15I 0.9600 . ?
C2C H2C 0.9300 . ?
C7C H7C 0.9300 . ?
C16C H16D 0.9600 . ?
C16C H16E 0.9600 . ?
C16C H16F 0.9600 . ?
C16A H16G 0.9600 . ?
C16A H16H 0.9600 . ?
C16A H16I 0.9600 . ?
C12D N4D 1.3497 . ?
C12D C13D 1.3978 . ?
C12D C11D 1.4021 . ?
C11D C1D 1.3931 . ?
C11D N10D 1.3957 . ?
C1D C2D 1.3846 . ?
C2D C3D 1.3845 . ?
C3D N4D 1.3542 . ?
C3D C15D 1.4917 . ?
C7D C6D 1.3836 . ?
C7D C8D 1.3866 . ?
C6D N5D 1.3565 . ?
C6D C16D 1.4997 . ?
N5D C13D 1.3604 . ?
C13D C14D 1.3956 . ?
C14D C8D 1.3988 . ?
C14D C9D 1.4779 . ?
N10D C9D 1.3680 . ?
C9D O1D 1.2220 . ?
